data_2228607
loop_
_publ_author_name
'He, Long'

_publ_section_title
;
 Diethyl 4-acetyl-5-(2-nitrophenyl)pyrrolidine-2,2-dicarboxylate
;
_journal_coeditor_code XU5078
_journal_issue 12
_journal_name_full 'Acta Crystallographica Section E'
_journal_page_first o3205
_journal_paper_doi 10.1107/S1600536810045691
_journal_volume 66
_journal_year 2010
_chemical_formula_iupac 'C18 H22 N2 O7'
_chemical_formula_moiety 'C18 H22 N2 O7'
_chemical_formula_sum 'C18 H22 N2 O7'
_chemical_formula_weight 378.38
_chemical_name_systematic
;
Diethyl 4-acetyl-5-(2-nitrophenyl)pyrrolidine-2,2-dicarboxylate
;
_space_group_IT_number 4
_symmetry_cell_setting monoclinic
_symmetry_space_group_name_Hall 'P 2yb'
_symmetry_space_group_name_H-M 'P 1 21 1'
_atom_sites_solution_hydrogens geom
_atom_sites_solution_primary direct
_atom_sites_solution_secondary difmap
_audit_creation_method SHELXL-97
_cell_angle_alpha 90.000
_cell_angle_beta 97.455(5)
_cell_angle_gamma 90.000
_cell_formula_units_Z 2
_cell_length_a 10.687(5)
_cell_length_b 7.760(5)
_cell_length_c 12.030(5)
_cell_measurement_reflns_used 11509
_cell_measurement_temperature 291(2)
_cell_measurement_theta_max 72.3291
_cell_measurement_theta_min 4.1683
_cell_volume 989.2(9)
_computing_cell_refinement 'CrysAlis RED (Oxford Diffraction, 2008)'
_computing_data_collection 'CrysAlis CCD (Oxford Diffraction, 2008)'
_computing_data_reduction 'CrysAlis RED (Oxford Diffraction, 2008)'
_computing_molecular_graphics 'ORTEP-3 (Farrugia, 1997)'
_computing_publication_material 'SHELXL97 (Sheldrick, 2008)'
_computing_structure_refinement 'SHELXL97 (Sheldrick, 2008)'
_computing_structure_solution 'SHELXS97 (Sheldrick, 2008)'
_diffrn_ambient_temperature 291(2)
_diffrn_measured_fraction_theta_full 0.992
_diffrn_measured_fraction_theta_max 0.992
_diffrn_measurement_device_type 'Oxford Diffraction Gemini S Ultra'
_diffrn_measurement_method \w
_diffrn_radiation_monochromator mirror
_diffrn_radiation_source 'Enhance Ultra (Cu) X-ray Source'
_diffrn_radiation_type CuK\a
_diffrn_radiation_wavelength 1.54184
_diffrn_reflns_av_R_equivalents 0.0229
_diffrn_reflns_av_sigmaI/netI 0.0099
_diffrn_reflns_limit_h_max 13
_diffrn_reflns_limit_h_min -13
_diffrn_reflns_limit_k_max 9
_diffrn_reflns_limit_k_min -8
_diffrn_reflns_limit_l_max 14
_diffrn_reflns_limit_l_min -14
_diffrn_reflns_number 19238
_diffrn_reflns_theta_full 72.58
_diffrn_reflns_theta_max 72.58
_diffrn_reflns_theta_min 4.17
_diffrn_standards_decay_% 0
_diffrn_standards_interval_count 0
_diffrn_standards_number 0
_exptl_absorpt_coefficient_mu 0.830
_exptl_absorpt_correction_T_max 0.7888
_exptl_absorpt_correction_T_min 0.7432
_exptl_absorpt_correction_type multi-scan
_exptl_absorpt_process_details '(CrysAlis Pro; Oxford Diffraction, 2009)'
_exptl_crystal_colour colorless
_exptl_crystal_density_diffrn 1.270
_exptl_crystal_density_method 'not measured'
_exptl_crystal_description block
_exptl_crystal_F_000 400
_exptl_crystal_size_max 0.38
_exptl_crystal_size_mid 0.36
_exptl_crystal_size_min 0.30
_refine_diff_density_max 0.329
_refine_diff_density_min -0.420
_refine_ls_extinction_coef 0.017(3)
_refine_ls_extinction_expression Fc^*^=kFc[1+0.001xFc^2^\l^3^/sin(2\q)]^-1/4^
_refine_ls_extinction_method 'SHELXL97 (Sheldrick, 2008)'
_refine_ls_goodness_of_fit_ref 1.043
_refine_ls_hydrogen_treatment mixed
_refine_ls_matrix_type full
_refine_ls_number_parameters 249
_refine_ls_number_reflns 2105
_refine_ls_number_restraints 42
_refine_ls_restrained_S_all 1.128
_refine_ls_R_factor_all 0.0847
_refine_ls_R_factor_gt 0.0807
_refine_ls_shift/su_max 0.000
_refine_ls_shift/su_mean 0.000
_refine_ls_structure_factor_coef Fsqd
_refine_ls_weighting_details 'calc w=1/[\s^2^(Fo^2^)+(0.0250P)^2^+1.3702P] where P=(Fo^2^+2Fc^2^)/3'
_refine_ls_weighting_scheme calc
_refine_ls_wR_factor_gt 0.1646
_refine_ls_wR_factor_ref 0.1660
_reflns_number_gt 1915
_reflns_number_total 2105
_reflns_threshold_expression I>2sigma(I)
_cod_data_source_file xu5078.cif
_cod_data_source_block I
_cod_original_sg_symbol_H-M 'P 21'
_cod_database_code 2228607
_cod_database_fobs_code 2228607

loop_
_symmetry_equiv_pos_as_xyz
'x, y, z'
'-x, y+1/2, -z'

loop_
_atom_site_type_symbol
_atom_site_label
_atom_site_fract_x
_atom_site_fract_y
_atom_site_fract_z
_atom_site_U_iso_or_equiv
_atom_site_adp_type
_atom_site_calc_flag
_atom_site_refinement_flags
_atom_site_occupancy
_atom_site_disorder_assembly
_atom_site_disorder_group
O O3 0.0038(5) 0.2421(8) 0.5230(4) 0.0881(16) Uani d . 1 . .
N N2 0.2698(5) 0.3189(8) 0.6658(4) 0.0681(15) Uani d D 1 . .
O O5 0.1828(5) 0.4223(10) 0.8609(6) 0.117(2) Uani d U 1 . .
C C3 0.2453(6) 0.4941(9) 0.4653(6) 0.0641(16) Uani d . 1 . .
H H3 0.1941 0.5184 0.5202 0.077 Uiso calc R 1 . .
O O1 0.4209(6) 0.0223(8) 0.4138(5) 0.0957(18) Uani d . 1 . .
C C2 0.3126(5) 0.3415(9) 0.4718(5) 0.0566(14) Uani d . 1 . .
O O6 0.4399(5) 0.1838(10) 0.8411(4) 0.108(2) Uani d . 1 . .
O O4 0.0249(5) 0.2457(11) 0.8118(5) 0.112(2) Uani d . 1 . .
O O2 0.5571(5) 0.1618(10) 0.3371(5) 0.120(2) Uani d . 1 . .
C C8 0.1956(6) 0.0846(9) 0.5533(5) 0.0631(16) Uani d . 1 . .
H H8 0.2247 -0.0192 0.5180 0.076 Uiso calc R 1 . .
N N1 0.4602(6) 0.1556(10) 0.3797(5) 0.0784(17) Uani d . 1 . .
C C7 0.3030(5) 0.2205(9) 0.5697(4) 0.0589(15) Uani d . 1 . .
H H7 0.3841 0.1624 0.5905 0.071 Uiso calc R 1 . .
C C1 0.3875(5) 0.3157(10) 0.3870(5) 0.0605(15) Uani d . 1 . .
C C16 0.1311(7) 0.2862(12) 0.8096(6) 0.079(2) Uani d . 1 . .
C C4 0.2514(6) 0.6116(10) 0.3802(6) 0.0776(19) Uani d . 1 . .
H H4 0.2028 0.7113 0.3771 0.093 Uiso calc R 1 . .
C C12 0.0663(7) 0.1228(11) 0.3583(5) 0.085(2) Uani d . 1 . .
H H12A -0.0097 0.1760 0.3228 0.128 Uiso calc R 1 . .
H H12B 0.0620 0.0007 0.3455 0.128 Uiso calc R 1 . .
H H12C 0.1375 0.1694 0.3274 0.128 Uiso calc R 1 . .
C C11 0.0803(6) 0.1578(9) 0.4820(5) 0.0649(16) Uani d . 1 . .
O O7 0.2881(6) 0.0324(11) 0.9076(6) 0.130(2) Uani d U 1 . .
C C10 0.2269(6) 0.1943(11) 0.7453(5) 0.0721(19) Uani d . 1 . .
C C6 0.3975(6) 0.4353(11) 0.3036(6) 0.0732(19) Uani d . 1 . .
H H6 0.4511 0.4149 0.2500 0.088 Uiso calc R 1 . .
C C13 0.3357(7) 0.1387(14) 0.8371(6) 0.092(2) Uani d U 1 . .
C C9 0.1723(8) 0.0442(10) 0.6740(5) 0.080(2) Uani d . 1 . .
H H9A 0.0826 0.0330 0.6782 0.096 Uiso calc R 1 . .
H H9B 0.2137 -0.0625 0.6995 0.096 Uiso calc R 1 . .
C C5 0.3294(7) 0.5809(11) 0.3001(6) 0.084(2) Uani d . 1 . .
H H5 0.3350 0.6611 0.2435 0.101 Uiso calc R 1 . .
C C17 0.1066(10) 0.5318(17) 0.9259(8) 0.128(3) Uani d DU 1 . .
H H17A 0.0174 0.5231 0.8985 0.154 Uiso calc R 1 . .
H H17B 0.1325 0.6515 0.9246 0.154 Uiso calc R 1 . .
C C14 0.3850(10) -0.0385(18) 1.0007(8) 0.137(3) Uani d DU 1 . .
H H14A 0.3874 -0.1634 0.9994 0.165 Uiso calc R 1 . .
H H14B 0.4687 0.0064 0.9954 0.165 Uiso calc R 1 . .
C C15 0.3341(11) 0.0277(19) 1.1036(8) 0.153(3) Uani d DU 1 . .
H H15A 0.3856 -0.0141 1.1694 0.229 Uiso calc R 1 . .
H H15B 0.2490 -0.0121 1.1036 0.229 Uiso calc R 1 . .
H H15C 0.3352 0.1514 1.1034 0.229 Uiso calc R 1 . .
C C18 0.1366(11) 0.455(2) 1.0415(9) 0.158(3) Uani d DU 1 . .
H H18A 0.0896 0.5141 1.0925 0.237 Uiso calc R 1 . .
H H18B 0.2253 0.4664 1.0663 0.237 Uiso calc R 1 . .
H H18C 0.1141 0.3350 1.0391 0.237 Uiso calc R 1 . .
H H10 0.342(4) 0.377(8) 0.693(5) 0.07(2) Uiso d D 1 . .

loop_
_atom_site_aniso_label
_atom_site_aniso_U_11
_atom_site_aniso_U_22
_atom_site_aniso_U_33
_atom_site_aniso_U_12
_atom_site_aniso_U_13
_atom_site_aniso_U_23
O3 0.066(2) 0.101(4) 0.099(4) -0.003(3) 0.016(3) -0.005(3)
N2 0.073(3) 0.076(4) 0.056(3) -0.017(3) 0.011(2) -0.010(3)
O5 0.081(3) 0.119(5) 0.154(4) -0.015(4) 0.020(3) -0.040(5)
C3 0.059(3) 0.062(4) 0.073(4) -0.001(3) 0.015(3) -0.002(3)
O1 0.105(4) 0.091(4) 0.092(4) 0.024(4) 0.015(3) 0.000(4)
C2 0.048(3) 0.065(4) 0.057(3) -0.007(3) 0.004(2) -0.003(3)
O6 0.075(3) 0.172(7) 0.075(3) 0.018(4) 0.004(2) -0.009(4)
O4 0.080(3) 0.162(7) 0.097(4) -0.018(4) 0.025(3) 0.000(4)
O2 0.090(3) 0.153(6) 0.126(4) 0.051(4) 0.051(3) 0.031(5)
C8 0.072(4) 0.058(4) 0.059(3) -0.007(3) 0.003(3) 0.000(3)
N1 0.076(4) 0.093(5) 0.067(3) 0.020(4) 0.011(3) -0.001(4)
C7 0.058(3) 0.066(4) 0.051(3) -0.007(3) 0.003(2) 0.000(3)
C1 0.053(3) 0.070(4) 0.058(3) 0.005(3) 0.007(2) 0.000(3)
C16 0.068(4) 0.106(7) 0.067(4) 0.001(5) 0.018(3) 0.010(4)
C4 0.076(4) 0.066(5) 0.091(5) 0.002(4) 0.014(4) 0.005(4)
C12 0.090(5) 0.086(6) 0.073(4) -0.010(5) -0.018(3) -0.001(4)
C11 0.062(3) 0.062(4) 0.070(4) -0.014(3) 0.006(3) -0.002(3)
O7 0.124(3) 0.135(4) 0.131(3) -0.003(3) 0.011(2) 0.020(3)
C10 0.071(4) 0.092(5) 0.053(3) -0.014(4) 0.005(3) 0.002(4)
C6 0.072(4) 0.084(5) 0.065(4) 0.002(4) 0.019(3) 0.001(4)
C13 0.070(4) 0.127(7) 0.078(4) 0.001(4) 0.010(3) -0.023(3)
C9 0.104(5) 0.076(5) 0.060(4) -0.021(4) 0.008(4) 0.006(4)
C5 0.090(5) 0.077(5) 0.086(5) -0.005(5) 0.018(4) 0.015(5)
C17 0.126(4) 0.131(4) 0.132(3) 0.013(3) 0.031(3) -0.018(3)
C14 0.139(4) 0.140(4) 0.130(3) 0.006(3) 0.007(2) 0.017(3)
C15 0.165(4) 0.155(5) 0.134(3) 0.009(3) 0.004(3) -0.002(3)
C18 0.168(5) 0.165(5) 0.142(3) 0.009(3) 0.026(3) -0.001(3)

loop_
_atom_type_symbol
_atom_type_description
_atom_type_scat_dispersion_real
_atom_type_scat_dispersion_imag
_atom_type_scat_source
C C 0.0181 0.0091 'International Tables Vol C Tables 4.2.6.8 and 6.1.1.4'
H H 0.0000 0.0000 'International Tables Vol C Tables 4.2.6.8 and 6.1.1.4'
N N 0.0311 0.0180 'International Tables Vol C Tables 4.2.6.8 and 6.1.1.4'
O O 0.0492 0.0322 'International Tables Vol C Tables 4.2.6.8 and 6.1.1.4'

loop_
_geom_angle_atom_site_label_1
_geom_angle_atom_site_label_2
_geom_angle_atom_site_label_3
_geom_angle_site_symmetry_1
_geom_angle_site_symmetry_3
_geom_angle
_geom_angle_publ_flag
C7 N2 C10 . . 107.3(6) ?
C7 N2 H10 . . 105(4) ?
C10 N2 H10 . . 114(4) ?
C16 O5 C17 . . 119.2(7) ?
C4 C3 C2 . . 122.3(6) ?
C4 C3 H3 . . 118.9 ?
C2 C3 H3 . . 118.9 ?
C3 C2 C1 . . 115.3(6) ?
C3 C2 C7 . . 119.1(5) ?
C1 C2 C7 . . 125.6(6) ?
C11 C8 C9 . . 113.0(5) ?
C11 C8 C7 . . 110.5(5) ?
C9 C8 C7 . . 103.1(5) ?
C11 C8 H8 . . 110.0 ?
C9 C8 H8 . . 110.0 ?
C7 C8 H8 . . 110.0 ?
O1 N1 O2 . . 122.1(8) ?
O1 N1 C1 . . 119.4(6) ?
O2 N1 C1 . . 118.5(8) ?
N2 C7 C2 . . 109.7(6) ?
N2 C7 C8 . . 101.8(5) ?
C2 C7 C8 . . 116.4(4) ?
N2 C7 H7 . . 109.6 ?
C2 C7 H7 . . 109.6 ?
C8 C7 H7 . . 109.6 ?
C6 C1 C2 . . 122.8(7) ?
C6 C1 N1 . . 115.6(6) ?
C2 C1 N1 . . 121.6(6) ?
O4 C16 O5 . . 123.5(8) ?
O4 C16 C10 . . 126.3(8) ?
O5 C16 C10 . . 110.1(6) ?
C5 C4 C3 . . 119.8(7) ?
C5 C4 H4 . . 120.1 ?
C3 C4 H4 . . 120.1 ?
C11 C12 H12A . . 109.5 ?
C11 C12 H12B . . 109.5 ?
H12A C12 H12B . . 109.5 ?
C11 C12 H12C . . 109.5 ?
H12A C12 H12C . . 109.5 ?
H12B C12 H12C . . 109.5 ?
O3 C11 C12 . . 121.3(7) ?
O3 C11 C8 . . 121.1(6) ?
C12 C11 C8 . . 117.6(6) ?
C13 O7 C14 . . 114.4(7) ?
N2 C10 C9 . . 105.4(5) ?
N2 C10 C16 . . 107.8(6) ?
C9 C10 C16 . . 114.1(6) ?
N2 C10 C13 . . 112.0(6) ?
C9 C10 C13 . . 112.7(7) ?
C16 C10 C13 . . 104.9(5) ?
C5 C6 C1 . . 119.7(6) ?
C5 C6 H6 . . 120.1 ?
C1 C6 H6 . . 120.1 ?
O6 C13 O7 . . 127.1(9) ?
O6 C13 C10 . . 124.7(9) ?
O7 C13 C10 . . 108.2(7) ?
C10 C9 C8 . . 106.3(6) ?
C10 C9 H9A . . 110.5 ?
C8 C9 H9A . . 110.5 ?
C10 C9 H9B . . 110.5 ?
C8 C9 H9B . . 110.5 ?
H9A C9 H9B . . 108.7 ?
C6 C5 C4 . . 120.0(7) ?
C6 C5 H5 . . 120.0 ?
C4 C5 H5 . . 120.0 ?
O5 C17 C18 . . 101.2(9) ?
O5 C17 H17A . . 111.5 ?
C18 C17 H17A . . 111.5 ?
O5 C17 H17B . . 111.5 ?
C18 C17 H17B . . 111.5 ?
H17A C17 H17B . . 109.3 ?
C15 C14 O7 . . 101.4(8) ?
C15 C14 H14A . . 111.5 ?
O7 C14 H14A . . 111.5 ?
C15 C14 H14B . . 111.5 ?
O7 C14 H14B . . 111.5 ?
H14A C14 H14B . . 109.3 ?
C14 C15 H15A . . 109.5 ?
C14 C15 H15B . . 109.5 ?
H15A C15 H15B . . 109.5 ?
C14 C15 H15C . . 109.5 ?
H15A C15 H15C . . 109.5 ?
H15B C15 H15C . . 109.5 ?
C17 C18 H18A . . 109.5 ?
C17 C18 H18B . . 109.5 ?
H18A C18 H18B . . 109.5 ?
C17 C18 H18C . . 109.5 ?
H18A C18 H18C . . 109.5 ?
H18B C18 H18C . . 109.5 ?

loop_
_geom_bond_atom_site_label_1
_geom_bond_atom_site_label_2
_geom_bond_site_symmetry_2
_geom_bond_distance
_geom_bond_publ_flag
O3 C11 . 1.202(8) ?
N2 C7 . 1.467(8) ?
N2 C10 . 1.474(9) ?
N2 H10 . 0.92(5) ?
O5 C16 . 1.308(10) ?
O5 C17 . 1.470(11) ?
C3 C4 . 1.378(9) ?
C3 C2 . 1.383(9) ?
C3 H3 . 0.9300 ?
O1 N1 . 1.208(9) ?
C2 C1 . 1.390(8) ?
C2 C7 . 1.521(8) ?
O6 C13 . 1.162(9) ?
O4 C16 . 1.181(8) ?
O2 N1 . 1.214(7) ?
C8 C11 . 1.517(8) ?
C8 C9 . 1.537(8) ?
C8 C7 . 1.552(8) ?
C8 H8 . 0.9800 ?
N1 C1 . 1.474(9) ?
C7 H7 . 0.9800 ?
C1 C6 . 1.382(9) ?
C16 C10 . 1.536(10) ?
C4 C5 . 1.375(9) ?
C4 H4 . 0.9300 ?
C12 C11 . 1.501(9) ?
C12 H12A . 0.9600 ?
C12 H12B . 0.9600 ?
C12 H12C . 0.9600 ?
O7 C13 . 1.330(11) ?
O7 C14 . 1.525(11) ?
C10 C9 . 1.518(10) ?
C10 C13 . 1.557(10) ?
C6 C5 . 1.342(11) ?
C6 H6 . 0.9300 ?
C9 H9A . 0.9700 ?
C9 H9B . 0.9700 ?
C5 H5 . 0.9300 ?
C17 C18 . 1.509(9) ?
C17 H17A . 0.9700 ?
C17 H17B . 0.9700 ?
C14 C15 . 1.506(9) ?
C14 H14A . 0.9700 ?
C14 H14B . 0.9700 ?
C15 H15A . 0.9600 ?
C15 H15B . 0.9600 ?
C15 H15C . 0.9600 ?
C18 H18A . 0.9600 ?
C18 H18B . 0.9600 ?
C18 H18C . 0.9600 ?

loop_
_geom_hbond_atom_site_label_D
_geom_hbond_atom_site_label_H
_geom_hbond_atom_site_label_A
_geom_hbond_site_symmetry_A
_geom_hbond_distance_DH
_geom_hbond_distance_HA
_geom_hbond_distance_DA
_geom_hbond_angle_DHA
N2 H10 O2 2_656 0.92(5) 2.51(6) 3.244(9) 138(5)
C18 H18A O4 2_557 0.96 2.53 3.460(15) 162(6)

loop_
_geom_torsion_atom_site_label_1
_geom_torsion_atom_site_label_2
_geom_torsion_atom_site_label_3
_geom_torsion_atom_site_label_4
_geom_torsion_site_symmetry_1
_geom_torsion_site_symmetry_2
_geom_torsion_site_symmetry_3
_geom_torsion_site_symmetry_4
_geom_torsion
_geom_torsion_publ_flag
C4 C3 C2 C1 . . . . 0.5(9) ?
C4 C3 C2 C7 . . . . 178.7(6) ?
C10 N2 C7 C2 . . . . 164.3(5) ?
C10 N2 C7 C8 . . . . 40.5(6) ?
C3 C2 C7 N2 . . . . -25.6(7) ?
C1 C2 C7 N2 . . . . 152.3(6) ?
C3 C2 C7 C8 . . . . 89.2(7) ?
C1 C2 C7 C8 . . . . -92.9(7) ?
C11 C8 C7 N2 . . . . 84.9(6) ?
C9 C8 C7 N2 . . . . -36.2(6) ?
C11 C8 C7 C2 . . . . -34.3(8) ?
C9 C8 C7 C2 . . . . -155.3(6) ?
C3 C2 C1 C6 . . . . 1.7(9) ?
C7 C2 C1 C6 . . . . -176.3(6) ?
C3 C2 C1 N1 . . . . -177.2(6) ?
C7 C2 C1 N1 . . . . 4.8(9) ?
O1 N1 C1 C6 . . . . -148.9(7) ?
O2 N1 C1 C6 . . . . 29.6(9) ?
O1 N1 C1 C2 . . . . 30.0(10) ?
O2 N1 C1 C2 . . . . -151.4(6) ?
C17 O5 C16 O4 . . . . 0.4(13) ?
C17 O5 C16 C10 . . . . 178.7(7) ?
C2 C3 C4 C5 . . . . -2.0(11) ?
C9 C8 C11 O3 . . . . 30.1(9) ?
C7 C8 C11 O3 . . . . -84.8(8) ?
C9 C8 C11 C12 . . . . -150.7(6) ?
C7 C8 C11 C12 . . . . 94.4(7) ?
C7 N2 C10 C9 . . . . -28.4(7) ?
C7 N2 C10 C16 . . . . -150.7(5) ?
C7 N2 C10 C13 . . . . 94.5(7) ?
O4 C16 C10 N2 . . . . 120.5(8) ?
O5 C16 C10 N2 . . . . -57.8(8) ?
O4 C16 C10 C9 . . . . 3.7(11) ?
O5 C16 C10 C9 . . . . -174.5(7) ?
O4 C16 C10 C13 . . . . -120.0(9) ?
O5 C16 C10 C13 . . . . 61.8(9) ?
C2 C1 C6 C5 . . . . -2.4(10) ?
N1 C1 C6 C5 . . . . 176.5(7) ?
C14 O7 C13 O6 . . . . -1.7(14) ?
C14 O7 C13 C10 . . . . 178.0(8) ?
N2 C10 C13 O6 . . . . -2.8(12) ?
C9 C10 C13 O6 . . . . 115.9(10) ?
C16 C10 C13 O6 . . . . -119.5(10) ?
N2 C10 C13 O7 . . . . 177.5(7) ?
C9 C10 C13 O7 . . . . -63.8(8) ?
C16 C10 C13 O7 . . . . 60.8(9) ?
N2 C10 C9 C8 . . . . 4.1(8) ?
C16 C10 C9 C8 . . . . 122.2(6) ?
C13 C10 C9 C8 . . . . -118.4(6) ?
C11 C8 C9 C10 . . . . -99.6(7) ?
C7 C8 C9 C10 . . . . 19.7(7) ?
C1 C6 C5 C4 . . . . 0.8(11) ?
C3 C4 C5 C6 . . . . 1.3(11) ?
C16 O5 C17 C18 . . . . 93.1(11) ?
C13 O7 C14 C15 . . . . 119.5(10) ?
